data_4103432
loop_
_publ_author_name
'Rhett A. Baillie'
'Tommy Tran'
'Michelle E. Thibault'
'Peter Legzdins'

_publ_section_title
;
 A Beneficial Kinetic Effect of an \h5-C5Me4H Ligand
;
_journal_name_full 'Journal of the American Chemical Society'
_journal_page_first 15160
_journal_page_last 15161
_journal_paper_doi 10.1021/ja107834g
_journal_volume 132
_journal_year 2010
_chemical_formula_moiety 'C20 H27 N1 O1 W1'
_chemical_formula_sum 'C20 H27 N O W'
_chemical_formula_weight 481.28
_chemical_name_systematic
;
 ?
;
_space_group_IT_number 61
_symmetry_cell_setting orthorhombic
_symmetry_space_group_name_Hall '-P 2ac 2ab'
_symmetry_space_group_name_H-M 'P b c a'
_atom_sites_solution_hydrogens geom
_atom_sites_solution_primary direct
_atom_sites_solution_secondary difmap
_audit_creation_method SHELXL-97
_cell_angle_alpha 90.00
_cell_angle_beta 90.00
_cell_angle_gamma 90.00
_cell_formula_units_Z 8
_cell_length_a 9.3285(6)
_cell_length_b 15.5488(9)
_cell_length_c 25.2601(16)
_cell_measurement_reflns_used 9914
_cell_measurement_temperature 103(2)
_cell_measurement_theta_max 66.402
_cell_measurement_theta_min 5.342
_cell_volume 3663.9(4)
_computing_molecular_graphics 'Ortep-3 for Windows (Farrugia, 1997)'
_computing_publication_material 'WinGX publication routines (Farrugia, 1999)'
_computing_structure_refinement 'SHELXL-97 (Sheldrick, 1997)'
_computing_structure_solution 'SIR92 (Altomare, et al., 1993)'
_diffrn_ambient_temperature 103(2)
_diffrn_measured_fraction_theta_full 0.968
_diffrn_measured_fraction_theta_max 0.968
_diffrn_measurement_device_type 'Bruker X8 Apex II'
_diffrn_measurement_method 'area detector'
_diffrn_radiation_monochromator graphite
_diffrn_radiation_source 'fine-focus sealed tube'
_diffrn_radiation_type MoK\a
_diffrn_radiation_wavelength 0.71073
_diffrn_reflns_av_R_equivalents 0.0356
_diffrn_reflns_av_sigmaI/netI 0.0339
_diffrn_reflns_limit_h_max 13
_diffrn_reflns_limit_h_min -14
_diffrn_reflns_limit_k_max 23
_diffrn_reflns_limit_k_min -10
_diffrn_reflns_limit_l_max 38
_diffrn_reflns_limit_l_min -38
_diffrn_reflns_number 27804
_diffrn_reflns_theta_full 33.21
_diffrn_reflns_theta_max 33.21
_diffrn_reflns_theta_min 2.67
_exptl_absorpt_coefficient_mu 6.310
_exptl_absorpt_correction_T_max 0.3881
_exptl_absorpt_correction_T_min 0.1872
_exptl_absorpt_correction_type multi-scan
_exptl_crystal_colour yellow
_exptl_crystal_density_diffrn 1.745
_exptl_crystal_density_method 'not measured'
_exptl_crystal_description plate
_exptl_crystal_F_000 1888
_exptl_crystal_size_max 0.52
_exptl_crystal_size_mid 0.2
_exptl_crystal_size_min 0.15
_refine_diff_density_max 2.985
_refine_diff_density_min -1.893
_refine_diff_density_rms 0.143
_refine_ls_extinction_method none
_refine_ls_goodness_of_fit_ref 1.010
_refine_ls_hydrogen_treatment mixed
_refine_ls_matrix_type full
_refine_ls_number_parameters 218
_refine_ls_number_reflns 6792
_refine_ls_number_restraints 0
_refine_ls_restrained_S_all 1.010
_refine_ls_R_factor_all 0.0415
_refine_ls_R_factor_gt 0.0270
_refine_ls_shift/su_max 0.001
_refine_ls_shift/su_mean 0.000
_refine_ls_structure_factor_coef Fsqd
_refine_ls_weighting_details 'calc w=1/[\s^2^(Fo^2^)+(0.0262P)^2^+5.5999P] where P=(Fo^2^+2Fc^2^)/3'
_refine_ls_weighting_scheme calc
_refine_ls_wR_factor_gt 0.0589
_refine_ls_wR_factor_ref 0.0646
_reflns_number_gt 5291
_reflns_number_total 6792
_reflns_threshold_expression >2sigma(I)
_cod_data_source_file ja107834g_si_001_3.cif
_cod_data_source_block 3a_star
_cod_database_code 4103432

loop_
_symmetry_equiv_pos_as_xyz
'x, y, z'
'-x+1/2, -y, z+1/2'
'x+1/2, -y+1/2, -z'
'-x, y+1/2, -z+1/2'
'-x, -y, -z'
'x-1/2, y, -z-1/2'
'-x-1/2, y-1/2, z'
'x, -y-1/2, z-1/2'

loop_
_atom_site_label
_atom_site_type_symbol
_atom_site_fract_x
_atom_site_fract_y
_atom_site_fract_z
_atom_site_U_iso_or_equiv
_atom_site_adp_type
_atom_site_occupancy
_atom_site_symmetry_multiplicity
_atom_site_calc_flag
_atom_site_refinement_flags
C1 C 0.9175(3) -0.03865(18) 0.10945(12) 0.0210(6) Uani 1 1 d .
C2 C 0.8390(3) 0.03493(19) 0.09404(15) 0.0264(7) Uani 1 1 d .
C3 C 0.7759(3) 0.0173(2) 0.04389(14) 0.0281(7) Uani 1 1 d .
C4 C 0.8165(3) -0.0676(2) 0.02829(13) 0.0273(7) Uani 1 1 d .
C5 C 0.9024(3) -0.10372(19) 0.06945(12) 0.0222(6) Uani 1 1 d .
C6 C 1.0093(3) -0.0463(2) 0.15846(15) 0.0333(8) Uani 1 1 d .
H6A H 1.0940 -0.0096 0.1548 0.050 Uiso 1 1 calc R
H6B H 1.0394 -0.1062 0.1630 0.050 Uiso 1 1 calc R
H6C H 0.9538 -0.0281 0.1895 0.050 Uiso 1 1 calc R
C7 C 0.8287(4) 0.1183(2) 0.1244(2) 0.0418(10) Uani 1 1 d .
H7A H 0.8494 0.1076 0.1619 0.063 Uiso 1 1 calc R
H7B H 0.7318 0.1418 0.1208 0.063 Uiso 1 1 calc R
H7C H 0.8984 0.1594 0.1102 0.063 Uiso 1 1 calc R
C8 C 0.6944(4) 0.0815(3) 0.0106(2) 0.0494(12) Uani 1 1 d .
H8A H 0.6346 0.1174 0.0336 0.074 Uiso 1 1 calc R
H8B H 0.6334 0.0508 -0.0147 0.074 Uiso 1 1 calc R
H8C H 0.7623 0.1179 -0.0087 0.074 Uiso 1 1 calc R
C9 C 0.7808(5) -0.1102(3) -0.02329(14) 0.0431(10) Uani 1 1 d .
H9A H 0.6900 -0.0873 -0.0367 0.065 Uiso 1 1 calc R
H9B H 0.7719 -0.1724 -0.0179 0.065 Uiso 1 1 calc R
H9C H 0.8572 -0.0988 -0.0490 0.065 Uiso 1 1 calc R
C10 C 0.9763(4) -0.1897(2) 0.06920(16) 0.0333(8) Uani 1 1 d .
H10A H 1.0800 -0.1812 0.0656 0.050 Uiso 1 1 calc R
H10B H 0.9410 -0.2240 0.0394 0.050 Uiso 1 1 calc R
H10C H 0.9562 -0.2198 0.1024 0.050 Uiso 1 1 calc R
C11 C 0.7094(3) -0.15749(17) 0.17918(11) 0.0181(5) Uani 1 1 d .
H11A H 0.6457 -0.2076 0.1849 0.022 Uiso 1 1 calc R
H11B H 0.8102 -0.1684 0.1895 0.022 Uiso 1 1 calc R
C12 C 0.6526(3) -0.07588(17) 0.19281(11) 0.0176(5) Uani 1 1 d .
H12 H 0.7161 -0.0351 0.2125 0.021 Uiso 1 1 calc R
C13 C 0.5164(3) -0.04683(17) 0.17795(10) 0.0157(5) Uani 1 1 d .
C14 C 0.3908(3) -0.10823(18) 0.17365(13) 0.0213(6) Uani 1 1 d .
H14A H 0.4263 -0.1675 0.1726 0.032 Uiso 1 1 calc R
H14B H 0.3370 -0.0959 0.1412 0.032 Uiso 1 1 calc R
H14C H 0.3279 -0.1009 0.2044 0.032 Uiso 1 1 calc R
C15 C 0.4763(3) 0.04518(16) 0.18761(11) 0.0163(5) Uani 1 1 d .
C16 C 0.5434(3) 0.09591(18) 0.22589(12) 0.0212(5) Uani 1 1 d .
H16 H 0.6201 0.0725 0.2460 0.025 Uiso 1 1 calc R
C17 C 0.4996(3) 0.18042(19) 0.23504(12) 0.0252(6) Uani 1 1 d .
H17 H 0.5471 0.2141 0.2611 0.030 Uiso 1 1 calc R
C18 C 0.3880(4) 0.21526(18) 0.20657(13) 0.0263(6) Uani 1 1 d .
H18 H 0.3575 0.2725 0.2133 0.032 Uiso 1 1 calc R
C19 C 0.3205(3) 0.16669(19) 0.16811(13) 0.0249(6) Uani 1 1 d .
H19 H 0.2443 0.1908 0.1480 0.030 Uiso 1 1 calc R
C20 C 0.3640(3) 0.08238(18) 0.15876(12) 0.0200(5) Uani 1 1 d .
H20 H 0.3167 0.0495 0.1323 0.024 Uiso 1 1 calc R
N1 N 0.5668(3) -0.16590(15) 0.07749(10) 0.0215(5) Uani 1 1 d .
O1 O 0.4979(3) -0.22348(15) 0.05661(11) 0.0407(7) Uani 1 1 d .
W1 W 0.674827(11) -0.081655(6) 0.103048(4) 0.01347(3) Uani 1 1 d .
H1 H 0.541(4) -0.016(2) 0.0839(16) 0.031(10) Uiso 1 1 d .

loop_
_atom_site_aniso_label
_atom_site_aniso_U_11
_atom_site_aniso_U_22
_atom_site_aniso_U_33
_atom_site_aniso_U_23
_atom_site_aniso_U_13
_atom_site_aniso_U_12
C1 0.0179(12) 0.0156(11) 0.0296(16) 0.0005(11) 0.0017(11) -0.0033(9)
C2 0.0247(15) 0.0116(11) 0.043(2) 0.0034(12) 0.0107(13) -0.0012(10)
C3 0.0256(15) 0.0263(15) 0.0325(17) 0.0171(13) 0.0114(13) 0.0042(12)
C4 0.0295(16) 0.0333(16) 0.0189(14) 0.0044(12) 0.0086(12) 0.0035(12)
C5 0.0230(14) 0.0210(12) 0.0227(14) -0.0008(11) 0.0069(11) 0.0034(10)
C6 0.0183(14) 0.0369(18) 0.045(2) -0.0042(16) -0.0066(14) -0.0027(13)
C7 0.045(2) 0.0153(14) 0.065(3) -0.0012(16) 0.0176(19) -0.0057(14)
C8 0.040(2) 0.050(2) 0.058(3) 0.038(2) 0.0110(18) 0.0096(18)
C9 0.049(2) 0.063(3) 0.0167(16) -0.0006(17) 0.0073(15) 0.010(2)
C10 0.0312(16) 0.0258(15) 0.043(2) -0.0007(14) 0.0109(15) 0.0114(13)
C11 0.0228(13) 0.0148(11) 0.0167(13) 0.0028(10) -0.0004(10) 0.0038(9)
C12 0.0213(12) 0.0177(11) 0.0139(11) -0.0006(10) -0.0009(9) -0.0002(9)
C13 0.0173(11) 0.0153(11) 0.0145(12) 0.0020(9) 0.0012(9) -0.0013(9)
C14 0.0196(13) 0.0160(11) 0.0282(15) 0.0015(11) 0.0028(11) -0.0038(10)
C15 0.0209(12) 0.0135(10) 0.0146(11) 0.0008(9) 0.0065(10) 0.0011(9)
C16 0.0239(14) 0.0201(13) 0.0196(13) -0.0031(11) 0.0025(11) 0.0003(10)
C17 0.0321(17) 0.0209(13) 0.0224(14) -0.0089(11) 0.0064(12) -0.0015(12)
C18 0.0356(17) 0.0154(12) 0.0280(16) 0.0000(11) 0.0125(13) 0.0045(12)
C19 0.0280(15) 0.0197(13) 0.0269(15) 0.0037(12) 0.0066(12) 0.0079(11)
C20 0.0207(12) 0.0191(12) 0.0201(13) 0.0023(11) 0.0009(10) 0.0011(10)
N1 0.0338(14) 0.0129(10) 0.0177(12) -0.0009(9) -0.0083(10) 0.0012(9)
O1 0.0616(18) 0.0187(10) 0.0418(15) -0.0045(10) -0.0287(13) -0.0082(11)
W1 0.01740(5) 0.01019(5) 0.01282(5) 0.00034(4) 0.00072(4) 0.00101(3)

loop_
_atom_type_symbol
_atom_type_description
_atom_type_scat_dispersion_real
_atom_type_scat_dispersion_imag
_atom_type_scat_source
C C 0.0033 0.0016 'International Tables Vol C Tables 4.2.6.8 and 6.1.1.4'
H H 0.0000 0.0000 'International Tables Vol C Tables 4.2.6.8 and 6.1.1.4'
N N 0.0061 0.0033 'International Tables Vol C Tables 4.2.6.8 and 6.1.1.4'
O O 0.0106 0.0060 'International Tables Vol C Tables 4.2.6.8 and 6.1.1.4'
W W -0.8490 6.8722 'International Tables Vol C Tables 4.2.6.8 and 6.1.1.4'

loop_
_geom_angle_atom_site_label_1
_geom_angle_atom_site_label_2
_geom_angle_atom_site_label_3
_geom_angle
C2 C1 C5 109.0(3)
C2 C1 C6 125.7(3)
C5 C1 C6 125.2(3)
C2 C1 W1 73.37(17)
C5 C1 W1 70.07(16)
C6 C1 W1 125.2(2)
C1 C2 C3 107.7(3)
C1 C2 C7 126.0(4)
C3 C2 C7 126.3(3)
C1 C2 W1 72.01(16)
C3 C2 W1 70.92(17)
C7 C2 W1 124.3(2)
C2 C3 C4 108.3(3)
C2 C3 C8 125.2(3)
C4 C3 C8 126.2(4)
C2 C3 W1 74.04(17)
C4 C3 W1 71.08(17)
C8 C3 W1 125.9(2)
C5 C4 C3 108.2(3)
C5 C4 C9 125.7(3)
C3 C4 C9 126.1(3)
C5 C4 W1 71.91(17)
C3 C4 W1 73.20(17)
C9 C4 W1 122.7(3)
C4 C5 C1 106.8(3)
C4 C5 C10 127.2(3)
C1 C5 C10 125.7(3)
C4 C5 W1 72.15(17)
C1 C5 W1 74.17(16)
C10 C5 W1 123.7(2)
C1 C6 H6A 109.5
C1 C6 H6B 109.5
H6A C6 H6B 109.5
C1 C6 H6C 109.5
H6A C6 H6C 109.5
H6B C6 H6C 109.5
C2 C7 H7A 109.5
C2 C7 H7B 109.5
H7A C7 H7B 109.5
C2 C7 H7C 109.5
H7A C7 H7C 109.5
H7B C7 H7C 109.5
C3 C8 H8A 109.5
C3 C8 H8B 109.5
H8A C8 H8B 109.5
C3 C8 H8C 109.5
H8A C8 H8C 109.5
H8B C8 H8C 109.5
C4 C9 H9A 109.5
C4 C9 H9B 109.5
H9A C9 H9B 109.5
C4 C9 H9C 109.5
H9A C9 H9C 109.5
H9B C9 H9C 109.5
C5 C10 H10A 109.5
C5 C10 H10B 109.5
H10A C10 H10B 109.5
C5 C10 H10C 109.5
H10A C10 H10C 109.5
H10B C10 H10C 109.5
C12 C11 W1 71.87(16)
C12 C11 H11A 116.4
W1 C11 H11A 116.4
C12 C11 H11B 116.4
W1 C11 H11B 116.4
H11A C11 H11B 113.4
C13 C12 C11 124.2(3)
C13 C12 W1 80.11(17)
C11 C12 W1 71.89(16)
C13 C12 H12 117.8
C11 C12 H12 117.8
W1 C12 H12 117.8
C12 C13 C15 119.4(2)
C12 C13 C14 121.2(2)
C15 C13 C14 114.8(2)
C12 C13 W1 65.80(16)
C15 C13 W1 119.03(17)
C14 C13 W1 105.70(18)
C13 C14 H14A 109.5
C13 C14 H14B 109.5
H14A C14 H14B 109.5
C13 C14 H14C 109.5
H14A C14 H14C 109.5
H14B C14 H14C 109.5
C16 C15 C20 117.5(2)
C16 C15 C13 122.7(3)
C20 C15 C13 119.8(2)
C17 C16 C15 121.0(3)
C17 C16 H16 119.5
C15 C16 H16 119.5
C18 C17 C16 120.4(3)
C18 C17 H17 119.8
C16 C17 H17 119.8
C17 C18 C19 119.8(3)
C17 C18 H18 120.1
C19 C18 H18 120.1
C18 C19 C20 120.0(3)
C18 C19 H19 120.0
C20 C19 H19 120.0
C19 C20 C15 121.2(3)
C19 C20 H20 119.4
C15 C20 H20 119.4
O1 N1 W1 175.4(3)
N1 W1 C12 109.86(11)
N1 W1 C11 90.31(11)
C12 W1 C11 36.24(9)
N1 W1 C5 106.16(12)
C12 W1 C5 117.03(10)
C11 W1 C5 95.92(11)
N1 W1 C4 95.58(13)
C12 W1 C4 149.28(11)
C11 W1 C4 131.03(11)
C5 W1 C4 35.94(11)
N1 W1 C3 118.77(13)
C12 W1 C3 130.18(12)
C11 W1 C3 145.19(11)
C5 W1 C3 59.59(11)
C4 W1 C3 35.71(12)
N1 W1 C1 140.97(11)
C12 W1 C1 90.44(10)
C11 W1 C1 87.32(10)
C5 W1 C1 35.75(11)
C4 W1 C1 58.85(11)
C3 W1 C1 58.19(11)
N1 W1 C2 153.06(12)
C12 W1 C2 97.08(11)
C11 W1 C2 112.53(11)
C5 W1 C2 59.20(10)
C4 W1 C2 58.91(12)
C3 W1 C2 35.03(13)
C1 W1 C2 34.61(10)
N1 W1 C13 95.81(11)
C12 W1 C13 34.08(9)
C11 W1 C13 63.25(9)
C5 W1 C13 150.02(10)
C4 W1 C13 161.62(10)
C3 W1 C13 125.97(10)
C1 W1 C13 117.37(10)
C2 W1 C13 106.96(10)
N1 W1 H1 85.4(13)
C12 W1 H1 101.2(13)
C11 W1 H1 131.3(13)
C5 W1 H1 131.8(13)
C4 W1 H1 97.6(13)
C3 W1 H1 73.7(13)
C1 W1 H1 124.1(13)
C2 W1 H1 89.5(13)
C13 W1 H1 69.0(13)

loop_
_geom_bond_atom_site_label_1
_geom_bond_atom_site_label_2
_geom_bond_distance
C1 C2 1.413(4)
C1 C5 1.437(4)
C1 C6 1.510(5)
C1 W1 2.366(3)
C2 C3 1.423(5)
C2 C7 1.508(5)
C2 W1 2.384(3)
C3 C4 1.429(5)
C3 C8 1.510(5)
C3 W1 2.343(3)
C4 C5 1.428(5)
C4 C9 1.499(5)
C4 W1 2.315(3)
C5 C10 1.504(4)
C5 W1 2.312(3)
C6 H6A 0.9800
C6 H6B 0.9800
C6 H6C 0.9800
C7 H7A 0.9800
C7 H7B 0.9800
C7 H7C 0.9800
C8 H8A 0.9800
C8 H8B 0.9800
C8 H8C 0.9800
C9 H9A 0.9800
C9 H9B 0.9800
C9 H9C 0.9800
C10 H10A 0.9800
C10 H10B 0.9800
C10 H10C 0.9800
C11 C12 1.417(4)
C11 W1 2.279(3)
C11 H11A 0.9900
C11 H11B 0.9900
C12 C13 1.400(4)
C12 W1 2.279(3)
C12 H12 1.0000
C13 C15 1.499(4)
C13 C14 1.515(4)
C13 W1 2.461(3)
C14 H14A 0.9800
C14 H14B 0.9800
C14 H14C 0.9800
C15 C16 1.396(4)
C15 C20 1.401(4)
C16 C17 1.395(4)
C16 H16 0.9500
C17 C18 1.376(5)
C17 H17 0.9500
C18 C19 1.382(5)
C18 H18 0.9500
C19 C20 1.393(4)
C19 H19 0.9500
C20 H20 0.9500
N1 O1 1.222(3)
N1 W1 1.774(2)
W1 H1 1.68(4)

loop_
_geom_torsion_atom_site_label_1
_geom_torsion_atom_site_label_2
_geom_torsion_atom_site_label_3
_geom_torsion_atom_site_label_4
_geom_torsion
C5 C1 C2 C3 -1.0(3)
C6 C1 C2 C3 175.9(3)
W1 C1 C2 C3 -62.3(2)
C5 C1 C2 C7 -178.8(3)
C6 C1 C2 C7 -1.9(5)
W1 C1 C2 C7 119.8(3)
C5 C1 C2 W1 61.4(2)
C6 C1 C2 W1 -121.7(3)
C1 C2 C3 C4 -0.2(3)
C7 C2 C3 C4 177.6(3)
W1 C2 C3 C4 -63.3(2)
C1 C2 C3 C8 -174.0(3)
C7 C2 C3 C8 3.9(5)
W1 C2 C3 C8 123.0(3)
C1 C2 C3 W1 63.1(2)
C7 C2 C3 W1 -119.1(3)
C2 C3 C4 C5 1.3(3)
C8 C3 C4 C5 175.0(3)
W1 C3 C4 C5 -63.9(2)
C2 C3 C4 C9 -176.2(3)
C8 C3 C4 C9 -2.6(5)
W1 C3 C4 C9 118.6(3)
C2 C3 C4 W1 65.2(2)
C8 C3 C4 W1 -121.1(3)
C3 C4 C5 C1 -1.9(3)
C9 C4 C5 C1 175.7(3)
W1 C4 C5 C1 -66.6(2)
C3 C4 C5 C10 -176.2(3)
C9 C4 C5 C10 1.4(5)
W1 C4 C5 C10 119.1(3)
C3 C4 C5 W1 64.7(2)
C9 C4 C5 W1 -117.7(3)
C2 C1 C5 C4 1.8(3)
C6 C1 C5 C4 -175.1(3)
W1 C1 C5 C4 65.2(2)
C2 C1 C5 C10 176.1(3)
C6 C1 C5 C10 -0.8(5)
W1 C1 C5 C10 -120.4(3)
C2 C1 C5 W1 -63.5(2)
C6 C1 C5 W1 119.6(3)
W1 C11 C12 C13 63.8(3)
C11 C12 C13 C15 -170.9(3)
W1 C12 C13 C15 -110.9(2)
C11 C12 C13 C14 34.3(4)
W1 C12 C13 C14 94.3(2)
C11 C12 C13 W1 -60.0(3)
C12 C13 C15 C16 -22.8(4)
C14 C13 C15 C16 133.5(3)
W1 C13 C15 C16 -99.8(3)
C12 C13 C15 C20 159.3(3)
C14 C13 C15 C20 -44.4(3)
W1 C13 C15 C20 82.3(3)
C20 C15 C16 C17 0.2(4)
C13 C15 C16 C17 -177.7(3)
C15 C16 C17 C18 0.5(5)
C16 C17 C18 C19 -1.0(5)
C17 C18 C19 C20 0.9(5)
C18 C19 C20 C15 -0.2(5)
C16 C15 C20 C19 -0.3(4)
C13 C15 C20 C19 177.6(3)
O1 N1 W1 C12 -164(3)
O1 N1 W1 C11 -133(3)
O1 N1 W1 C5 -37(3)
O1 N1 W1 C4 -2(3)
O1 N1 W1 C3 27(3)
O1 N1 W1 C1 -47(3)
O1 N1 W1 C2 16(3)
O1 N1 W1 C13 164(3)
C13 C12 W1 N1 -70.03(18)
C11 C12 W1 N1 61.12(18)
C13 C12 W1 C11 -131.1(2)
C13 C12 W1 C5 168.88(15)
C11 C12 W1 C5 -59.98(19)
C13 C12 W1 C4 145.9(2)
C11 C12 W1 C4 -83.0(3)
C13 C12 W1 C3 97.12(18)
C11 C12 W1 C3 -131.74(18)
C13 C12 W1 C1 144.00(16)
C11 C12 W1 C1 -84.85(17)
C13 C12 W1 C2 109.93(16)
C11 C12 W1 C2 -118.92(17)
C11 C12 W1 C13 131.1(2)
C12 C11 W1 N1 -124.56(17)
C12 C11 W1 C5 129.16(17)
C12 C11 W1 C4 137.77(18)
C12 C11 W1 C3 87.1(2)
C12 C11 W1 C1 94.41(17)
C12 C11 W1 C2 70.11(18)
C12 C11 W1 C13 -28.20(15)
C4 C5 W1 N1 76.9(2)
C1 C5 W1 N1 -169.07(17)
C10 C5 W1 N1 -46.4(3)
C4 C5 W1 C12 -160.12(18)
C1 C5 W1 C12 -46.1(2)
C10 C5 W1 C12 76.7(3)
C4 C5 W1 C11 168.91(19)
C1 C5 W1 C11 -77.03(18)
C10 C5 W1 C11 45.7(3)
C1 C5 W1 C4 114.1(3)
C10 C5 W1 C4 -123.2(4)
C4 C5 W1 C3 -37.4(2)
C1 C5 W1 C3 76.7(2)
C10 C5 W1 C3 -160.6(3)
C4 C5 W1 C1 -114.1(3)
C10 C5 W1 C1 122.7(4)
C4 C5 W1 C2 -78.3(2)
C1 C5 W1 C2 35.72(18)
C10 C5 W1 C2 158.4(3)
C4 C5 W1 C13 -147.6(2)
C1 C5 W1 C13 -33.6(3)
C10 C5 W1 C13 89.1(3)
C5 C4 W1 N1 -109.98(19)
C3 C4 W1 N1 133.8(2)
C9 C4 W1 N1 11.3(3)
C5 C4 W1 C12 36.4(3)
C3 C4 W1 C12 -79.8(3)
C9 C4 W1 C12 157.7(3)
C5 C4 W1 C11 -14.7(3)
C3 C4 W1 C11 -130.9(2)
C9 C4 W1 C11 106.6(3)
C3 C4 W1 C5 -116.2(3)
C9 C4 W1 C5 121.3(4)
C5 C4 W1 C3 116.2(3)
C9 C4 W1 C3 -122.5(4)
C5 C4 W1 C1 38.56(18)
C3 C4 W1 C1 -77.6(2)
C9 C4 W1 C1 159.9(3)
C5 C4 W1 C2 79.2(2)
C3 C4 W1 C2 -36.9(2)
C9 C4 W1 C2 -159.4(3)
C5 C4 W1 C13 121.9(3)
C3 C4 W1 C13 5.8(4)
C9 C4 W1 C13 -116.7(4)
C2 C3 W1 N1 -171.26(17)
C4 C3 W1 N1 -55.0(2)
C8 C3 W1 N1 66.5(4)
C2 C3 W1 C12 22.6(2)
C4 C3 W1 C12 138.84(19)
C8 C3 W1 C12 -99.7(4)
C2 C3 W1 C11 -28.1(3)
C4 C3 W1 C11 88.2(3)
C8 C3 W1 C11 -150.3(3)
C2 C3 W1 C5 -78.64(19)
C4 C3 W1 C5 37.65(19)
C8 C3 W1 C5 159.1(4)
C2 C3 W1 C4 -116.3(3)
C8 C3 W1 C4 121.5(5)
C2 C3 W1 C1 -36.65(17)
C4 C3 W1 C1 79.6(2)
C8 C3 W1 C1 -158.9(4)
C4 C3 W1 C2 116.3(3)
C8 C3 W1 C2 -122.2(4)
C2 C3 W1 C13 66.0(2)
C4 C3 W1 C13 -177.75(17)
C8 C3 W1 C13 -56.3(4)
C2 C1 W1 N1 134.8(2)
C5 C1 W1 N1 16.8(3)
C6 C1 W1 N1 -102.8(3)
C2 C1 W1 C12 -101.9(2)
C5 C1 W1 C12 140.11(18)
C6 C1 W1 C12 20.5(3)
C2 C1 W1 C11 -138.0(2)
C5 C1 W1 C11 103.99(18)
C6 C1 W1 C11 -15.7(3)
C2 C1 W1 C5 118.0(3)
C6 C1 W1 C5 -119.7(3)
C2 C1 W1 C4 79.2(2)
C5 C1 W1 C4 -38.77(18)
C6 C1 W1 C4 -158.4(3)
C2 C1 W1 C3 37.1(2)
C5 C1 W1 C3 -80.9(2)
C6 C1 W1 C3 159.4(3)
C5 C1 W1 C2 -118.0(3)
C6 C1 W1 C2 122.3(4)
C2 C1 W1 C13 -80.1(2)
C5 C1 W1 C13 161.88(16)
C6 C1 W1 C13 42.2(3)
C1 C2 W1 N1 -99.7(3)
C3 C2 W1 N1 17.1(3)
C7 C2 W1 N1 138.5(3)
C1 C2 W1 C12 80.4(2)
C3 C2 W1 C12 -162.83(18)
C7 C2 W1 C12 -41.4(3)
C1 C2 W1 C11 46.4(2)
C3 C2 W1 C11 163.10(17)
C7 C2 W1 C11 -75.4(3)
C1 C2 W1 C5 -36.91(18)
C3 C2 W1 C5 79.8(2)
C7 C2 W1 C5 -158.7(4)
C1 C2 W1 C4 -79.1(2)
C3 C2 W1 C4 37.67(18)
C7 C2 W1 C4 159.1(4)
C1 C2 W1 C3 -116.7(3)
C7 C2 W1 C3 121.4(4)
C3 C2 W1 C1 116.7(3)
C7 C2 W1 C1 -121.8(4)
C1 C2 W1 C13 113.85(19)
C3 C2 W1 C13 -129.41(18)
C7 C2 W1 C13 -8.0(4)
C12 C13 W1 N1 117.31(17)
C15 C13 W1 N1 -131.2(2)
C14 C13 W1 N1 -0.30(19)
C15 C13 W1 C12 111.5(3)
C14 C13 W1 C12 -117.6(2)
C12 C13 W1 C11 29.90(16)
C15 C13 W1 C11 141.4(2)
C14 C13 W1 C11 -87.71(19)
C12 C13 W1 C5 -20.1(3)
C15 C13 W1 C5 91.4(3)
C14 C13 W1 C5 -137.7(2)
C12 C13 W1 C4 -114.6(3)
C15 C13 W1 C4 -3.1(4)
C14 C13 W1 C4 127.7(3)
C12 C13 W1 C3 -110.48(18)
C15 C13 W1 C3 1.0(3)
C14 C13 W1 C3 131.91(19)
C12 C13 W1 C1 -41.44(18)
C15 C13 W1 C1 70.1(2)
C14 C13 W1 C1 -159.05(17)
C12 C13 W1 C2 -77.25(18)
C15 C13 W1 C2 34.3(2)
C14 C13 W1 C2 165.14(18)
